data_7713322
loop_
_publ_author_name
'Singh, Karampal'
'Northcote-Smith, Joshua'
'Singh, Kuldip'
'Suntharalingam, Kogularamanan'

_publ_section_title
;
 Cancer stem cell activity of copper(II)-terpyridine complexes with aryl
 sulfonamide groups.
;
_journal_name_full 'Dalton transactions (Cambridge, England : 2003)'
_journal_paper_doi 10.1039/d3dt01294h
_journal_year 2023
_chemical_formula_moiety 'C24 H22 Cl2 Cu N4 O3 S'
_chemical_formula_sum 'C24 H22 Cl2 Cu N4 O3 S'
_chemical_formula_weight 580.95
_space_group_crystal_system triclinic
_space_group_IT_number 2
_space_group_name_Hall '-P 1'
_space_group_name_H-M_alt 'P -1'
_atom_sites_solution_hydrogens mixed
_atom_sites_solution_primary dual
_audit_creation_date 2022-01-27
_audit_creation_method
;
Olex2 1.3
(compiled 2020.11.12 svn.r5f609507 for OlexSys, GUI svn.r6403)
;
_audit_update_record
;
2023-04-21 deposited with the CCDC.	2023-06-07 downloaded from the CCDC.
;
_cell_angle_alpha 86.001(3)
_cell_angle_beta 78.691(3)
_cell_angle_gamma 72.651(3)
_cell_formula_units_Z 2
_cell_length_a 7.7408(5)
_cell_length_b 8.5955(6)
_cell_length_c 19.5113(13)
_cell_measurement_reflns_used 9762
_cell_measurement_temperature 150.0
_cell_measurement_theta_max 66.771
_cell_measurement_theta_min 4.622
_cell_volume 1215.00(14)
_computing_cell_refinement 'SAINT V8.40A (Bruker, 2019)'
_computing_data_collection 'SAINT V8.40A (Bruker, 2019)'
_computing_data_reduction 'SAINT V8.40A (Bruker, 2019)'
_computing_molecular_graphics 'Olex2 1.3 (Dolomanov et al., 2009)'
_computing_publication_material 'Olex2 1.3 (Dolomanov et al., 2009)'
_computing_structure_refinement 'SHELXL 2018/3 (Sheldrick, 2015)'
_computing_structure_solution 'SHELXT 2018/2 (Sheldrick, 2018)'
_diffrn_ambient_temperature 150.0
_diffrn_measured_fraction_theta_full 0.995
_diffrn_measured_fraction_theta_max 0.995
_diffrn_measurement_device_type 'Bruker D8 Quest Photon III'
_diffrn_measurement_method '\f and \w scans'
_diffrn_radiation_type CuK\a
_diffrn_radiation_wavelength 1.54178
_diffrn_reflns_av_R_equivalents 0.0611
_diffrn_reflns_av_unetI/netI 0.0376
_diffrn_reflns_Laue_measured_fraction_full 0.995
_diffrn_reflns_Laue_measured_fraction_max 0.995
_diffrn_reflns_limit_h_max 9
_diffrn_reflns_limit_h_min -9
_diffrn_reflns_limit_k_max 10
_diffrn_reflns_limit_k_min -10
_diffrn_reflns_limit_l_max 23
_diffrn_reflns_limit_l_min -23
_diffrn_reflns_number 28912
_diffrn_reflns_point_group_measured_fraction_full 0.995
_diffrn_reflns_point_group_measured_fraction_max 0.995
_diffrn_reflns_theta_full 66.766
_diffrn_reflns_theta_max 66.766
_diffrn_reflns_theta_min 2.309
_diffrn_source_current 1.1
_diffrn_source_power 0.055
_diffrn_source_voltage 50.0
_diffrn_standards_number 0
_exptl_absorpt_coefficient_mu 4.394
_exptl_absorpt_correction_T_max 0.7528
_exptl_absorpt_correction_T_min 0.4261
_exptl_absorpt_correction_type multi-scan
_exptl_absorpt_process_details
;
SADABS-2016/2 (Bruker,2016/2) was used for absorption correction.
wR2(int) was 0.1590 before and 0.0913 after correction.
The Ratio of minimum to maximum transmission is 0.5660.
The \l/2 correction factor is Not present.
;
_exptl_crystal_colour blue
_exptl_crystal_colour_primary blue
_exptl_crystal_density_diffrn 1.588
_exptl_crystal_description needle
_exptl_crystal_F_000 594
_exptl_crystal_size_max 0.21
_exptl_crystal_size_mid 0.137
_exptl_crystal_size_min 0.1
_refine_diff_density_max 0.994
_refine_diff_density_min -1.272
_refine_diff_density_rms 0.127
_refine_ls_extinction_method none
_refine_ls_goodness_of_fit_ref 1.077
_refine_ls_hydrogen_treatment mixed
_refine_ls_matrix_type full
_refine_ls_number_parameters 318
_refine_ls_number_reflns 4295
_refine_ls_number_restraints 0
_refine_ls_restrained_S_all 1.077
_refine_ls_R_factor_all 0.0518
_refine_ls_R_factor_gt 0.0492
_refine_ls_shift/su_max 0.001
_refine_ls_shift/su_mean 0.000
_refine_ls_structure_factor_coef Fsqd
_refine_ls_weighting_details 'w=1/[\s^2^(Fo^2^)+(0.1052P)^2^+0.9721P] where P=(Fo^2^+2Fc^2^)/3'
_refine_ls_weighting_scheme calc
_refine_ls_wR_factor_gt 0.1448
_refine_ls_wR_factor_ref 0.1476
_reflns_Friedel_coverage 0.000
_reflns_number_gt 3983
_reflns_number_total 4295
_reflns_threshold_expression 'I > 2\s(I)'
_cod_data_source_file d3dt01294h2.cif
_cod_data_source_block q22005js_0m
_cod_database_code 7713322
_shelx_shelxl_version_number 2018/3
_shelx_space_group_comment
;
The symmetry employed for this shelxl refinement is uniquely defined
by the following loop, which should always be used as a source of
symmetry information in preference to the above space-group names.
They are only intended as comments.
;
_shelx_estimated_absorpt_t_max 0.668
_shelx_estimated_absorpt_t_min 0.459
_olex2_refinement_description
;
1. Fixed Uiso
 At 1.2 times of:
  All C(H) groups, All C(H,H) groups
 At 1.5 times of:
  All C(H,H,H) groups
2.a Riding coordinates:
 N4(H4)
2.b Secondary CH2 refined with riding coordinates:
 C16(H16A,H16B), C17(H17A,H17B)
2.c Aromatic/amide H refined with riding coordinates:
 C1(H1), C2(H2), C3(H3), C4(H4A), C7(H7), C9(H9), C12(H12), C13(H13), C14(H14),
  C15(H15), C19(H19), C20(H20), C22(H22), C23(H23)
2.d Idealised Me refined as rotating group:
 C24(H24A,H24B,H24C)
;
_olex2_submission_special_instructions 'No special instructions were received'

loop_
_space_group_symop_operation_xyz
'x, y, z'
'-x, -y, -z'

loop_
_atom_site_label
_atom_site_type_symbol
_atom_site_fract_x
_atom_site_fract_y
_atom_site_fract_z
_atom_site_U_iso_or_equiv
_atom_site_adp_type
_atom_site_occupancy
_atom_site_site_symmetry_order
_atom_site_calc_flag
_atom_site_refinement_flags_posn
_atom_site_refinement_flags_adp
_atom_site_refinement_flags_occupancy
_atom_site_disorder_assembly
_atom_site_disorder_group
Cu1 Cu 0.00104(5) 1.05989(5) 0.90048(2) 0.01668(17) Uani 1 1 d . . . . .
Cl1 Cl -0.09851(9) 1.19934(9) 0.78378(3) 0.0224(2) Uani 1 1 d . . . . .
Cl2 Cl -0.22331(9) 1.17855(8) 0.98801(3) 0.0213(2) Uani 1 1 d . . . . .
S1 S 1.22957(9) 0.38514(8) 0.63518(4) 0.0192(2) Uani 1 1 d . . . . .
O1 O 0.6629(3) 0.7036(2) 0.69494(11) 0.0230(5) Uani 1 1 d . . . . .
O2 O 1.3275(3) 0.3350(3) 0.69217(11) 0.0284(5) Uani 1 1 d . . . . .
O3 O 1.2712(3) 0.5102(3) 0.58786(12) 0.0289(5) Uani 1 1 d . . . . .
N1 N -0.0840(3) 0.8661(3) 0.88385(12) 0.0164(5) Uani 1 1 d . . . . .
N2 N 0.2167(3) 0.9335(3) 0.83771(12) 0.0153(5) Uani 1 1 d . . . . .
N3 N 0.1750(3) 1.1960(3) 0.90122(12) 0.0168(5) Uani 1 1 d . . . . .
N4 N 1.0133(3) 0.4480(3) 0.67081(12) 0.0188(5) Uani 1 1 d . . . . .
H4 H 0.988553 0.377858 0.702926 0.048(12) Uiso 1 1 d R . . . .
C1 C -0.2458(4) 0.8413(4) 0.91165(15) 0.0197(6) Uani 1 1 d . . . . .
H1 H -0.331780 0.918862 0.943385 0.024 Uiso 1 1 calc R U . . .
C2 C -0.2924(4) 0.7058(4) 0.89569(15) 0.0219(6) Uani 1 1 d . . . . .
H2 H -0.409228 0.692038 0.915720 0.026 Uiso 1 1 calc R U . . .
C3 C -0.1677(4) 0.5917(4) 0.85057(16) 0.0225(6) Uani 1 1 d . . . . .
H3 H -0.196456 0.497465 0.839560 0.027 Uiso 1 1 calc R U . . .
C4 C 0.0015(4) 0.6163(4) 0.82121(15) 0.0199(6) Uani 1 1 d . . . . .
H4A H 0.089771 0.539259 0.789844 0.024 Uiso 1 1 calc R U . . .
C5 C 0.0390(4) 0.7557(3) 0.83864(14) 0.0161(6) Uani 1 1 d . . . . .
C6 C 0.2130(4) 0.7967(3) 0.81052(14) 0.0152(5) Uani 1 1 d . . . . .
C7 C 0.3592(4) 0.7099(3) 0.76106(14) 0.0182(6) Uani 1 1 d . . . . .
H7 H 0.357496 0.611906 0.741889 0.022 Uiso 1 1 calc R U . . .
C8 C 0.5087(4) 0.7731(3) 0.74075(14) 0.0185(6) Uani 1 1 d . . . . .
C9 C 0.5078(4) 0.9197(3) 0.76825(15) 0.0186(6) Uani 1 1 d . . . . .
H9 H 0.607189 0.964878 0.753380 0.022 Uiso 1 1 calc R U . . .
C10 C 0.3583(4) 0.9960(3) 0.81746(14) 0.0166(6) Uani 1 1 d . . . . .
C11 C 0.3345(4) 1.1471(3) 0.85480(14) 0.0166(6) Uani 1 1 d . . . . .
C12 C 0.4661(4) 1.2293(4) 0.84525(17) 0.0240(6) Uani 1 1 d . . . . .
H12 H 0.575884 1.193874 0.811506 0.029 Uiso 1 1 calc R U . . .
C13 C 0.4350(4) 1.3648(4) 0.88589(17) 0.0251(7) Uani 1 1 d . . . . .
H13 H 0.524333 1.422231 0.880916 0.030 Uiso 1 1 calc R U . . .
C14 C 0.2728(4) 1.4149(4) 0.93351(16) 0.0226(6) Uani 1 1 d . . . . .
H14 H 0.248555 1.507536 0.961673 0.027 Uiso 1 1 calc R U . . .
C15 C 0.1455(4) 1.3276(4) 0.93962(15) 0.0201(6) Uani 1 1 d . . . . .
H15 H 0.033481 1.362557 0.972258 0.024 Uiso 1 1 calc R U . . .
C16 C 0.6848(4) 0.5472(4) 0.66586(15) 0.0210(6) Uani 1 1 d . . . . .
H16A H 0.593492 0.557071 0.635492 0.025 Uiso 1 1 calc R U . . .
H16B H 0.667794 0.467092 0.703630 0.025 Uiso 1 1 calc R U . . .
C17 C 0.8783(4) 0.4942(4) 0.62384(15) 0.0212(6) Uani 1 1 d . . . . .
H17A H 0.892195 0.400208 0.594516 0.025 Uiso 1 1 calc R U . . .
H17B H 0.901180 0.584451 0.592517 0.025 Uiso 1 1 calc R U . . .
C18 C 1.2534(4) 0.2133(3) 0.58511(15) 0.0186(6) Uani 1 1 d . . . . .
C19 C 1.2245(4) 0.0728(4) 0.61893(16) 0.0242(6) Uani 1 1 d . . . . .
H19 H 1.202882 0.064966 0.668513 0.029 Uiso 1 1 calc R U . . .
C20 C 1.2277(4) -0.0553(4) 0.57909(17) 0.0266(7) Uani 1 1 d . . . . .
H20 H 1.209981 -0.152299 0.601739 0.032 Uiso 1 1 calc R U . . .
C21 C 1.2565(4) -0.0448(4) 0.50624(17) 0.0248(7) Uani 1 1 d . . . . .
C22 C 1.2862(4) 0.0963(4) 0.47377(16) 0.0246(7) Uani 1 1 d . . . . .
H22 H 1.307681 0.104510 0.424198 0.030 Uiso 1 1 calc R U . . .
C23 C 1.2848(4) 0.2257(4) 0.51312(15) 0.0226(6) Uani 1 1 d . . . . .
H23 H 1.305313 0.321895 0.490588 0.027 Uiso 1 1 calc R U . . .
C24 C 1.2523(5) -0.1833(4) 0.46357(19) 0.0347(8) Uani 1 1 d . . . . .
H24A H 1.329761 -0.286294 0.479713 0.052 Uiso 1 1 calc R U . . .
H24B H 1.299100 -0.165235 0.414162 0.052 Uiso 1 1 calc R U . . .
H24C H 1.125487 -0.188324 0.469170 0.052 Uiso 1 1 calc R U . . .

loop_
_atom_site_aniso_label
_atom_site_aniso_U_11
_atom_site_aniso_U_22
_atom_site_aniso_U_33
_atom_site_aniso_U_23
_atom_site_aniso_U_13
_atom_site_aniso_U_12
Cu1 0.0119(3) 0.0104(3) 0.0255(3) -0.00807(17) 0.00022(17) -0.0006(2)
Cl1 0.0164(4) 0.0197(4) 0.0279(4) 0.0022(3) -0.0033(3) -0.0017(3)
Cl2 0.0162(4) 0.0172(4) 0.0268(4) -0.0098(3) 0.0016(3) -0.0008(3)
S1 0.0155(4) 0.0136(4) 0.0266(4) -0.0059(3) -0.0030(3) -0.0005(3)
O1 0.0161(10) 0.0143(11) 0.0318(11) -0.0100(8) 0.0039(8) 0.0027(9)
O2 0.0211(11) 0.0276(12) 0.0354(12) -0.0095(9) -0.0104(9) -0.0001(10)
O3 0.0281(12) 0.0176(11) 0.0374(12) -0.0031(9) 0.0025(9) -0.0061(10)
N1 0.0155(12) 0.0108(12) 0.0208(11) -0.0021(9) -0.0044(9) 0.0005(10)
N2 0.0114(11) 0.0084(12) 0.0235(11) -0.0039(9) -0.0042(9) 0.0023(9)
N3 0.0128(11) 0.0101(12) 0.0247(12) -0.0037(9) -0.0040(9) 0.0021(10)
N4 0.0159(12) 0.0136(12) 0.0224(12) -0.0041(9) -0.0018(9) 0.0022(10)
C1 0.0157(14) 0.0156(15) 0.0247(14) -0.0030(11) -0.0027(11) -0.0001(12)
C2 0.0165(14) 0.0181(15) 0.0313(15) -0.0006(12) -0.0069(12) -0.0039(13)
C3 0.0228(15) 0.0148(15) 0.0328(16) -0.0043(12) -0.0080(12) -0.0071(13)
C4 0.0193(14) 0.0124(14) 0.0266(14) -0.0054(11) -0.0053(11) -0.0005(12)
C5 0.0136(13) 0.0125(14) 0.0211(13) -0.0017(10) -0.0048(10) -0.0004(11)
C6 0.0139(13) 0.0083(13) 0.0207(13) -0.0029(10) -0.0054(10) 0.0028(11)
C7 0.0175(14) 0.0094(14) 0.0252(14) -0.0045(11) -0.0069(11) 0.0026(12)
C8 0.0147(14) 0.0107(14) 0.0238(14) -0.0023(11) -0.0019(11) 0.0054(12)
C9 0.0138(14) 0.0101(14) 0.0284(14) -0.0006(11) -0.0032(11) 0.0013(12)
C10 0.0124(13) 0.0096(14) 0.0245(14) -0.0018(10) -0.0061(10) 0.0040(11)
C11 0.0133(13) 0.0097(14) 0.0252(14) -0.0026(11) -0.0059(10) 0.0011(11)
C12 0.0133(14) 0.0205(16) 0.0364(16) -0.0072(12) -0.0020(12) -0.0021(13)
C13 0.0199(15) 0.0177(16) 0.0400(17) -0.0043(13) -0.0081(13) -0.0066(13)
C14 0.0221(15) 0.0135(15) 0.0320(16) -0.0059(12) -0.0087(12) -0.0010(13)
C15 0.0194(15) 0.0125(14) 0.0264(14) -0.0070(11) -0.0035(11) -0.0004(12)
C16 0.0152(14) 0.0139(15) 0.0300(15) -0.0092(11) -0.0014(11) 0.0018(12)
C17 0.0163(14) 0.0170(15) 0.0262(14) -0.0083(11) -0.0044(11) 0.0036(12)
C18 0.0117(13) 0.0103(14) 0.0299(15) -0.0063(11) -0.0053(11) 0.0050(11)
C19 0.0220(15) 0.0180(16) 0.0277(15) -0.0032(12) -0.0023(12) 0.0009(13)
C20 0.0235(16) 0.0147(15) 0.0371(17) -0.0039(12) -0.0030(13) 0.0006(13)
C21 0.0137(14) 0.0176(16) 0.0388(17) -0.0120(13) -0.0073(12) 0.0063(12)
C22 0.0210(15) 0.0211(16) 0.0260(15) -0.0048(12) -0.0067(12) 0.0051(13)
C23 0.0181(14) 0.0165(15) 0.0282(15) -0.0032(12) -0.0055(11) 0.0039(12)
C24 0.0283(18) 0.0242(18) 0.048(2) -0.0170(15) -0.0073(15) 0.0008(15)

loop_
_atom_type_symbol
_atom_type_description
_atom_type_scat_dispersion_real
_atom_type_scat_dispersion_imag
_atom_type_scat_source
C C 0.0181 0.0091 'International Tables Vol C Tables 4.2.6.8 and 6.1.1.4'
H H 0.0000 0.0000 'International Tables Vol C Tables 4.2.6.8 and 6.1.1.4'
Cl Cl 0.3639 0.7018 'International Tables Vol C Tables 4.2.6.8 and 6.1.1.4'
Cu Cu -1.9646 0.5888 'International Tables Vol C Tables 4.2.6.8 and 6.1.1.4'
N N 0.0311 0.0180 'International Tables Vol C Tables 4.2.6.8 and 6.1.1.4'
O O 0.0492 0.0322 'International Tables Vol C Tables 4.2.6.8 and 6.1.1.4'
S S 0.3331 0.5567 'International Tables Vol C Tables 4.2.6.8 and 6.1.1.4'

loop_
_geom_angle_atom_site_label_1
_geom_angle_atom_site_label_2
_geom_angle_atom_site_label_3
_geom_angle
_geom_angle_site_symmetry_1
_geom_angle_site_symmetry_3
_geom_angle_publ_flag
Cl2 Cu1 Cl1 106.59(3) . . ?
N1 Cu1 Cl1 90.24(7) . . ?
N1 Cu1 Cl2 99.87(7) . . ?
N1 Cu1 N3 158.98(10) . . ?
N2 Cu1 Cl1 83.78(7) . . ?
N2 Cu1 Cl2 169.64(7) . . ?
N2 Cu1 N1 79.63(9) . . ?
N2 Cu1 N3 79.99(9) . . ?
N3 Cu1 Cl1 92.60(7) . . ?
N3 Cu1 Cl2 99.25(7) . . ?
O2 S1 N4 105.73(13) . . ?
O2 S1 C18 109.68(13) . . ?
O3 S1 O2 118.97(14) . . ?
O3 S1 N4 108.01(13) . . ?
O3 S1 C18 107.91(13) . . ?
N4 S1 C18 105.77(13) . . ?
C8 O1 C16 119.2(2) . . ?
C1 N1 Cu1 126.64(19) . . ?
C1 N1 C5 119.1(2) . . ?
C5 N1 Cu1 114.25(18) . . ?
C6 N2 Cu1 119.55(18) . . ?
C6 N2 C10 121.8(2) . . ?
C10 N2 Cu1 118.29(18) . . ?
C11 N3 Cu1 113.81(18) . . ?
C15 N3 Cu1 127.6(2) . . ?
C15 N3 C11 118.5(2) . . ?
S1 N4 H4 109.1 . . ?
C17 N4 S1 117.51(19) . . ?
C17 N4 H4 112.3 . . ?
N1 C1 H1 118.9 . . ?
N1 C1 C2 122.2(3) . . ?
C2 C1 H1 118.9 . . ?
C1 C2 H2 120.4 . . ?
C3 C2 C1 119.3(3) . . ?
C3 C2 H2 120.4 . . ?
C2 C3 H3 120.5 . . ?
C2 C3 C4 119.1(3) . . ?
C4 C3 H3 120.5 . . ?
C3 C4 H4A 120.6 . . ?
C5 C4 C3 118.9(3) . . ?
C5 C4 H4A 120.6 . . ?
N1 C5 C4 121.5(3) . . ?
N1 C5 C6 114.4(2) . . ?
C4 C5 C6 124.1(3) . . ?
N2 C6 C5 112.0(2) . . ?
N2 C6 C7 121.2(2) . . ?
C7 C6 C5 126.8(2) . . ?
C6 C7 H7 121.4 . . ?
C6 C7 C8 117.2(2) . . ?
C8 C7 H7 121.4 . . ?
O1 C8 C7 125.2(3) . . ?
O1 C8 C9 113.9(3) . . ?
C7 C8 C9 120.8(3) . . ?
C8 C9 H9 121.1 . . ?
C10 C9 C8 117.9(3) . . ?
C10 C9 H9 121.1 . . ?
N2 C10 C9 121.1(3) . . ?
N2 C10 C11 112.7(2) . . ?
C9 C10 C11 126.2(3) . . ?
N3 C11 C10 114.4(2) . . ?
N3 C11 C12 122.2(3) . . ?
C12 C11 C10 123.3(3) . . ?
C11 C12 H12 120.6 . . ?
C11 C12 C13 118.8(3) . . ?
C13 C12 H12 120.6 . . ?
C12 C13 H13 120.4 . . ?
C14 C13 C12 119.2(3) . . ?
C14 C13 H13 120.4 . . ?
C13 C14 H14 120.6 . . ?
C13 C14 C15 118.9(3) . . ?
C15 C14 H14 120.6 . . ?
N3 C15 C14 122.4(3) . . ?
N3 C15 H15 118.8 . . ?
C14 C15 H15 118.8 . . ?
O1 C16 H16A 110.5 . . ?
O1 C16 H16B 110.5 . . ?
O1 C16 C17 106.2(2) . . ?
H16A C16 H16B 108.7 . . ?
C17 C16 H16A 110.5 . . ?
C17 C16 H16B 110.5 . . ?
N4 C17 C16 110.2(2) . . ?
N4 C17 H17A 109.6 . . ?
N4 C17 H17B 109.6 . . ?
C16 C17 H17A 109.6 . . ?
C16 C17 H17B 109.6 . . ?
H17A C17 H17B 108.1 . . ?
C19 C18 S1 119.4(2) . . ?
C23 C18 S1 119.4(2) . . ?
C23 C18 C19 121.0(3) . . ?
C18 C19 H19 120.6 . . ?
C20 C19 C18 118.8(3) . . ?
C20 C19 H19 120.6 . . ?
C19 C20 H20 119.4 . . ?
C19 C20 C21 121.3(3) . . ?
C21 C20 H20 119.4 . . ?
C20 C21 C24 120.6(3) . . ?
C22 C21 C20 118.8(3) . . ?
C22 C21 C24 120.6(3) . . ?
C21 C22 H22 119.7 . . ?
C21 C22 C23 120.6(3) . . ?
C23 C22 H22 119.7 . . ?
C18 C23 C22 119.5(3) . . ?
C18 C23 H23 120.2 . . ?
C22 C23 H23 120.2 . . ?
C21 C24 H24A 109.5 . . ?
C21 C24 H24B 109.5 . . ?
C21 C24 H24C 109.5 . . ?
H24A C24 H24B 109.5 . . ?
H24A C24 H24C 109.5 . . ?
H24B C24 H24C 109.5 . . ?

loop_
_geom_bond_atom_site_label_1
_geom_bond_atom_site_label_2
_geom_bond_distance
_geom_bond_site_symmetry_2
_geom_bond_publ_flag
Cu1 Cl1 2.6405(8) . ?
Cu1 Cl2 2.2352(7) . ?
Cu1 N1 2.032(2) . ?
Cu1 N2 1.942(2) . ?
Cu1 N3 2.033(2) . ?
S1 O2 1.437(2) . ?
S1 O3 1.436(2) . ?
S1 N4 1.623(2) . ?
S1 C18 1.771(3) . ?
O1 C8 1.345(3) . ?
O1 C16 1.446(3) . ?
N1 C1 1.336(4) . ?
N1 C5 1.354(4) . ?
N2 C6 1.334(4) . ?
N2 C10 1.340(4) . ?
N3 C11 1.352(4) . ?
N3 C15 1.338(4) . ?
N4 H4 0.8729 . ?
N4 C17 1.472(4) . ?
C1 H1 0.9500 . ?
C1 C2 1.389(4) . ?
C2 H2 0.9500 . ?
C2 C3 1.375(4) . ?
C3 H3 0.9500 . ?
C3 C4 1.394(4) . ?
C4 H4A 0.9500 . ?
C4 C5 1.392(4) . ?
C5 C6 1.485(4) . ?
C6 C7 1.392(4) . ?
C7 H7 0.9500 . ?
C7 C8 1.399(4) . ?
C8 C9 1.401(4) . ?
C9 H9 0.9500 . ?
C9 C10 1.375(4) . ?
C10 C11 1.479(4) . ?
C11 C12 1.382(4) . ?
C12 H12 0.9500 . ?
C12 C13 1.389(4) . ?
C13 H13 0.9500 . ?
C13 C14 1.378(4) . ?
C14 H14 0.9500 . ?
C14 C15 1.390(4) . ?
C15 H15 0.9500 . ?
C16 H16A 0.9900 . ?
C16 H16B 0.9900 . ?
C16 C17 1.512(4) . ?
C17 H17A 0.9900 . ?
C17 H17B 0.9900 . ?
C18 C19 1.392(4) . ?
C18 C23 1.380(4) . ?
C19 H19 0.9500 . ?
C19 C20 1.383(4) . ?
C20 H20 0.9500 . ?
C20 C21 1.396(5) . ?
C21 C22 1.388(5) . ?
C21 C24 1.511(4) . ?
C22 H22 0.9500 . ?
C22 C23 1.392(4) . ?
C23 H23 0.9500 . ?
C24 H24A 0.9800 . ?
C24 H24B 0.9800 . ?
C24 H24C 0.9800 . ?

loop_
_geom_torsion_atom_site_label_1
_geom_torsion_atom_site_label_2
_geom_torsion_atom_site_label_3
_geom_torsion_atom_site_label_4
_geom_torsion
_geom_torsion_site_symmetry_1
_geom_torsion_site_symmetry_2
_geom_torsion_site_symmetry_3
_geom_torsion_site_symmetry_4
_geom_torsion_publ_flag
Cu1 N1 C1 C2 178.6(2) . . . . ?
Cu1 N1 C5 C4 -179.6(2) . . . . ?
Cu1 N1 C5 C6 0.6(3) . . . . ?
Cu1 N2 C6 C5 -4.4(3) . . . . ?
Cu1 N2 C6 C7 174.78(19) . . . . ?
Cu1 N2 C10 C9 -174.1(2) . . . . ?
Cu1 N2 C10 C11 7.5(3) . . . . ?
Cu1 N3 C11 C10 -5.3(3) . . . . ?
Cu1 N3 C11 C12 176.8(2) . . . . ?
Cu1 N3 C15 C14 -177.3(2) . . . . ?
S1 N4 C17 C16 179.25(19) . . . . ?
S1 C18 C19 C20 174.4(2) . . . . ?
S1 C18 C23 C22 -173.9(2) . . . . ?
O1 C8 C9 C10 -177.7(2) . . . . ?
O1 C16 C17 N4 71.5(3) . . . . ?
O2 S1 N4 C17 -174.9(2) . . . . ?
O2 S1 C18 C19 47.6(3) . . . . ?
O2 S1 C18 C23 -138.0(2) . . . . ?
O3 S1 N4 C17 56.7(2) . . . . ?
O3 S1 C18 C19 178.6(2) . . . . ?
O3 S1 C18 C23 -7.0(3) . . . . ?
N1 C1 C2 C3 0.9(5) . . . . ?
N1 C5 C6 N2 2.3(3) . . . . ?
N1 C5 C6 C7 -176.8(3) . . . . ?
N2 C6 C7 C8 -0.6(4) . . . . ?
N2 C10 C11 N3 -1.1(3) . . . . ?
N2 C10 C11 C12 176.8(3) . . . . ?
N3 C11 C12 C13 1.5(5) . . . . ?
N4 S1 C18 C19 -66.0(3) . . . . ?
N4 S1 C18 C23 108.4(2) . . . . ?
C1 N1 C5 C4 -0.8(4) . . . . ?
C1 N1 C5 C6 179.4(2) . . . . ?
C1 C2 C3 C4 -0.9(4) . . . . ?
C2 C3 C4 C5 0.1(4) . . . . ?
C3 C4 C5 N1 0.7(4) . . . . ?
C3 C4 C5 C6 -179.4(3) . . . . ?
C4 C5 C6 N2 -177.5(3) . . . . ?
C4 C5 C6 C7 3.3(4) . . . . ?
C5 N1 C1 C2 -0.1(4) . . . . ?
C5 C6 C7 C8 178.5(3) . . . . ?
C6 N2 C10 C9 -1.1(4) . . . . ?
C6 N2 C10 C11 -179.5(2) . . . . ?
C6 C7 C8 O1 178.4(3) . . . . ?
C6 C7 C8 C9 -1.4(4) . . . . ?
C7 C8 C9 C10 2.2(4) . . . . ?
C8 O1 C16 C17 -173.5(2) . . . . ?
C8 C9 C10 N2 -1.0(4) . . . . ?
C8 C9 C10 C11 177.2(3) . . . . ?
C9 C10 C11 N3 -179.4(3) . . . . ?
C9 C10 C11 C12 -1.5(5) . . . . ?
C10 N2 C6 C5 -177.4(2) . . . . ?
C10 N2 C6 C7 1.8(4) . . . . ?
C10 C11 C12 C13 -176.3(3) . . . . ?
C11 N3 C15 C14 -0.1(4) . . . . ?
C11 C12 C13 C14 -1.2(5) . . . . ?
C12 C13 C14 C15 0.3(5) . . . . ?
C13 C14 C15 N3 0.4(5) . . . . ?
C15 N3 C11 C10 177.1(2) . . . . ?
C15 N3 C11 C12 -0.8(4) . . . . ?
C16 O1 C8 C7 -3.3(4) . . . . ?
C16 O1 C8 C9 176.6(2) . . . . ?
C18 S1 N4 C17 -58.6(2) . . . . ?
C18 C19 C20 C21 -1.0(5) . . . . ?
C19 C18 C23 C22 0.5(4) . . . . ?
C19 C20 C21 C22 1.4(5) . . . . ?
C19 C20 C21 C24 -177.6(3) . . . . ?
C20 C21 C22 C23 -0.9(4) . . . . ?
C21 C22 C23 C18 0.0(4) . . . . ?
C23 C18 C19 C20 0.0(4) . . . . ?
C24 C21 C22 C23 178.2(3) . . . . ?
